data_1531883
loop_
_publ_author_name
'Morozov, V.A.'
'Lazoryak, B.I.'
'Smirnov, V.A.'
'Khaikina, E.G.'
'Mikhailin, V.V.'
'Basovich, O.M.'

_publ_section_title
;
 Crystal structure and luminescence properties of ternary molybdates Li M
 Nd2 (Mo O4)4 (M = K, Rb, Tl)
;
_journal_name_full 'Zhurnal Neorganicheskoi Khimii'
_journal_page_first 977
_journal_page_last 982
_journal_volume 46
_journal_year 2001
_chemical_formula_sum 'Li Mo4 Nd2 O16 Tl'
_chemical_name_systematic 'Li Tl Nd2 (Mo O4)4'
_space_group_IT_number 15
_symmetry_space_group_name_Hall '-C 2yc'
_symmetry_space_group_name_H-M 'C 1 2/c 1'
_cell_angle_alpha 90
_cell_angle_beta 92.625
_cell_angle_gamma 90
_cell_formula_units_Z 4
_cell_length_a 5.3131
_cell_length_b 12.937
_cell_length_c 19.617
_cell_volume 1346.971
_citation_journal_id_ASTM ZNOKAQ
_cod_data_source_file Morozov_ZNOKAQ_2001_117.cif
_cod_data_source_block Li1Mo4Nd2O16Tl1
_cod_original_formula_sum 'Li1 Mo4 Nd2 O16 Tl1'
_cod_database_code 1531883

loop_
_symmetry_equiv_pos_as_xyz
x,y,z
-x,y,-z+1/2
-x,-y,-z
x,-y,z-1/2
x+1/2,y+1/2,z
-x+1/2,y+1/2,-z+1/2
-x+1/2,-y+1/2,-z
x+1/2,-y+1/2,z-1/2

loop_
_atom_site_label
_atom_site_type_symbol
_atom_site_fract_x
_atom_site_fract_y
_atom_site_fract_z
_atom_site_occupancy
_atom_site_U_iso_or_equiv
O8 O-2 0.665 0.173 0.0489 1 0.0
O1 O-2 0.766 0.341 0.1365 1 0.0
O3 O-2 0.251 0.294 0.2102 1 0.0
Nd1 Nd+3 0.4995 0.3525 0.0345 1 0.0
O5 O-2 0.255 0.02 0.0407 1 0.0
O4 O-2 0.178 0.247 0.0663 1 0.0
Mo1 Mo+6 0.0116 0.255 0.1497 1 0.0
O7 O-2 0.378 0.09 0.1727 1 0.0
Li1 Li+1 0 0.686 0.25 1 0.0
Tl1 Tl+1 0 0.9665 0.25 1 0.0
O6 O-2 0.708 0.969 0.0969 1 0.0
Mo2 Mo+6 0.5084 0.0622 0.0917 1 0.0
O2 O-2 0.869 0.147 0.1697 1 0.0
